data_7719083
loop_
_publ_author_name
'Contini, Laura'
'Turner, Raymond J.'
'Grepioni, Fabrizia'

_publ_section_title
;
 Zinc(II), copper(II) and silver(I) salicylate-metronidazole complexes as
 novel antimicrobial agents.
;
_journal_issue 31
_journal_name_full 'Dalton transactions (Cambridge, England : 2003)'
_journal_page_first 11925
_journal_page_last 11934
_journal_paper_doi 10.1039/d5dt01086a
_journal_volume 54
_journal_year 2025
_chemical_formula_moiety 'C26 H30 Cu N6 O13'
_chemical_formula_sum 'C26 H30 Cu N6 O13'
_chemical_formula_weight 698.10
_chemical_name_systematic '[Cu(MET)2(SAL)2(H2O)]'
_space_group_crystal_system tetragonal
_space_group_IT_number 88
_space_group_name_Hall '-I 4ad'
_space_group_name_H-M_alt 'I 41/a :2'
_atom_sites_solution_hydrogens mixed
_atom_sites_solution_primary dual
_audit_creation_date 2024-07-29
_audit_creation_method
;
Olex2 1.5
(compiled 2024.02.16 svn.r378c4104 for OlexSys, GUI svn.r6928)
;
_audit_update_record
;
2025-05-05 deposited with the CCDC.	2025-07-10 downloaded from the CCDC.
;
_cell_angle_alpha 90
_cell_angle_beta 90
_cell_angle_gamma 90
_cell_formula_units_Z 8
_cell_length_a 15.2859(3)
_cell_length_b 15.2859(3)
_cell_length_c 26.8974(9)
_cell_measurement_reflns_used 2704
_cell_measurement_temperature 293(2)
_cell_measurement_theta_max 26.6720
_cell_measurement_theta_min 2.5180
_cell_volume 6284.8(3)
_computing_cell_refinement 'CrysAlisPro 1.171.42.49 (Rigaku OD, 2022)'
_computing_data_collection 'CrysAlisPro 1.171.42.49 (Rigaku OD, 2022)'
_computing_data_reduction 'CrysAlisPro 1.171.42.49 (Rigaku OD, 2022)'
_computing_molecular_graphics 'Olex2 1.5 (Dolomanov et al., 2009)'
_computing_publication_material 'Olex2 1.5 (Dolomanov et al., 2009)'
_computing_structure_refinement 'SHELXL 2016/6 (Sheldrick, 2015)'
_computing_structure_solution 'SHELXT 2014/5 (Sheldrick, 2014)'
_diffrn_ambient_temperature 293(2)
_diffrn_detector 'CCD plate'
_diffrn_detector_area_resol_mean 16.1385
_diffrn_detector_type Sapphire3
_diffrn_measured_fraction_theta_full 0.999
_diffrn_measured_fraction_theta_max 0.836
_diffrn_measurement_details
;
List of Runs (angles in degrees, time in seconds):

  # Type    Start    End  Width  t~exp~   \w     \q     \k     \f   Frames
#--------------------------------------------------------------------------
  1  \w    -21.00  36.00   1.00  379.81    --  -16.52  77.00  30.00   57
  2  \w    -12.00  19.00   1.00  379.81    --   17.46  87.00-116.00   31
  3  \w     40.00  73.00   1.00  379.81    --   17.46 178.00 -90.00   33
  4  \w      3.00  34.00   1.00  379.81    --   17.46  77.00 150.00   31
;
_diffrn_measurement_device 'four-circle diffractometer'
_diffrn_measurement_device_type 'Xcalibur, Sapphire3'
_diffrn_measurement_method '\w scans'
_diffrn_orient_matrix_type 'CrysAlisPro convention (1999,Acta A55,543-557)'
_diffrn_orient_matrix_UB_11 -0.0116381000
_diffrn_orient_matrix_UB_12 0.0167905000
_diffrn_orient_matrix_UB_13 -0.0236892000
_diffrn_orient_matrix_UB_21 0.0420684000
_diffrn_orient_matrix_UB_22 0.0191404000
_diffrn_orient_matrix_UB_23 -0.0023143000
_diffrn_orient_matrix_UB_31 0.0157540000
_diffrn_orient_matrix_UB_32 -0.0387790000
_diffrn_orient_matrix_UB_33 -0.0113637000
_diffrn_radiation_monochromator graphite
_diffrn_radiation_probe x-ray
_diffrn_radiation_type 'Mo K\a'
_diffrn_radiation_wavelength 0.71073
_diffrn_reflns_av_R_equivalents 0.0544
_diffrn_reflns_av_unetI/netI 0.0758
_diffrn_reflns_Laue_measured_fraction_full 0.999
_diffrn_reflns_Laue_measured_fraction_max 0.836
_diffrn_reflns_limit_h_max 19
_diffrn_reflns_limit_h_min -20
_diffrn_reflns_limit_k_max 19
_diffrn_reflns_limit_k_min -18
_diffrn_reflns_limit_l_max 27
_diffrn_reflns_limit_l_min -35
_diffrn_reflns_number 10320
_diffrn_reflns_point_group_measured_fraction_full 0.999
_diffrn_reflns_point_group_measured_fraction_max 0.836
_diffrn_reflns_theta_full 25.242
_diffrn_reflns_theta_max 29.446
_diffrn_reflns_theta_min 2.417
_diffrn_source 'fine-focus sealed X-ray tube'
_diffrn_source_type 'Enhance (Mo) X-ray Source'
_exptl_absorpt_coefficient_mu 0.769
_exptl_absorpt_correction_T_max 1.00000
_exptl_absorpt_correction_T_min 0.88208
_exptl_absorpt_correction_type multi-scan
_exptl_absorpt_process_details
;
CrysAlisPro 1.171.42.49 (Rigaku Oxford Diffraction, 2022)
Empirical absorption correction using spherical harmonics,
implemented in SCALE3 ABSPACK scaling algorithm.
;
_exptl_crystal_colour 'clear bluish blue'
_exptl_crystal_colour_lustre clear
_exptl_crystal_colour_modifier bluish
_exptl_crystal_colour_primary blue
_exptl_crystal_density_diffrn 1.476
_exptl_crystal_description plate
_exptl_crystal_F_000 2888
_exptl_crystal_preparation 'Crystallization from solution'
_exptl_crystal_recrystallization_method 'Crystallization from solution'
_exptl_crystal_size_max 0.25
_exptl_crystal_size_mid 0.15
_exptl_crystal_size_min 0.02
_refine_diff_density_max 0.556
_refine_diff_density_min -0.422
_refine_diff_density_rms 0.063
_refine_ls_extinction_coef 0.00069(8)
_refine_ls_extinction_expression Fc^*^=kFc[1+0.001xFc^2^\l^3^/sin(2\q)]^-1/4^
_refine_ls_extinction_method 'SHELXL-2016/6 (Sheldrick 2016)'
_refine_ls_goodness_of_fit_ref 1.032
_refine_ls_hydrogen_treatment constr
_refine_ls_matrix_type full
_refine_ls_number_parameters 216
_refine_ls_number_reflns 3640
_refine_ls_number_restraints 1
_refine_ls_restrained_S_all 1.032
_refine_ls_R_factor_all 0.1022
_refine_ls_R_factor_gt 0.0592
_refine_ls_shift/su_max 0.000
_refine_ls_shift/su_mean 0.000
_refine_ls_structure_factor_coef Fsqd
_refine_ls_weighting_details 'w=1/[\s^2^(Fo^2^)+(0.0457P)^2^+3.1441P] where P=(Fo^2^+2Fc^2^)/3'
_refine_ls_weighting_scheme calc
_refine_ls_wR_factor_gt 0.1131
_refine_ls_wR_factor_ref 0.1312
_reflns_Friedel_coverage 0.000
_reflns_number_gt 2355
_reflns_number_total 3640
_reflns_threshold_expression 'I > 2\s(I)'
_cod_data_source_file d5dt01086a2.cif
_cod_data_source_block r1
_cod_depositor_comments 'Adding full bibliography for 7719080--7719084.cif.'
_cod_original_sg_symbol_H-M 'I 41/a'
_cod_database_code 7719083
_shelx_shelxl_version_number 2016/6
_chemical_oxdiff_formula Cu(C13H16N3O7)2
_shelx_space_group_comment
;
The symmetry employed for this shelxl refinement is uniquely defined
by the following loop, which should always be used as a source of
symmetry information in preference to the above space-group names.
They are only intended as comments.
;
_shelx_estimated_absorpt_t_max 0.985
_shelx_estimated_absorpt_t_min 0.831
_olex2_refinement_description
;
1. Fixed Uiso
 At 1.2 times of:
  All C(H) groups, All C(H,H) groups
 At 1.5 times of:
  All C(H,H,H) groups, All O(H) groups, All O(H,H) groups
2. Restrained distances
 Cu1-H4A \\sim Cu1-H4B
 with sigma of 0.02
3. Others
 Fixed Sof: H4A(0.5) H4B(0.5)
4.a Free rotating group:
 O4(H4A,H4B)
4.b Secondary CH2 refined with riding coordinates:
 C12(H12A,H12B), C13(H13A,H13B)
4.c Aromatic/amide H refined with riding coordinates:
 C3(H3), C4(H4), C5(H5), C6(H6), C8(H8)
4.d Idealised Me refined as rotating group:
 C11(H11A,H11B,H11C)
4.e Idealised tetrahedral OH refined as rotating group:
 O1(H1), O7(H7)
;
_olex2_submission_special_instructions 'No special instructions were received'
_oxdiff_exptl_absorpt_empirical_details
;
Empirical correction (ABSPACK) includes:
- Absorption correction using spherical harmonics
- Frame scaling
;
_oxdiff_exptl_absorpt_empirical_full_max 1.102
_oxdiff_exptl_absorpt_empirical_full_min 0.917

loop_
_space_group_symop_operation_xyz
'x, y, z'
'-x+1/2, -y, z+1/2'
'-y+3/4, x+1/4, z+1/4'
'y+3/4, -x+3/4, z+3/4'
'x+1/2, y+1/2, z+1/2'
'-x+1, -y+1/2, z+1'
'-y+5/4, x+3/4, z+3/4'
'y+5/4, -x+5/4, z+5/4'
'-x, -y, -z'
'x-1/2, y, -z-1/2'
'y-3/4, -x-1/4, -z-1/4'
'-y-3/4, x-3/4, -z-3/4'
'-x+1/2, -y+1/2, -z+1/2'
'x, y+1/2, -z'
'y-1/4, -x+1/4, -z+1/4'
'-y-1/4, x-1/4, -z-1/4'

loop_
_atom_site_label
_atom_site_type_symbol
_atom_site_fract_x
_atom_site_fract_y
_atom_site_fract_z
_atom_site_U_iso_or_equiv
_atom_site_adp_type
_atom_site_occupancy
_atom_site_site_symmetry_order
_atom_site_calc_flag
_atom_site_refinement_flags_posn
_atom_site_refinement_flags_adp
_atom_site_refinement_flags_occupancy
_atom_site_disorder_assembly
_atom_site_disorder_group
Cu1 Cu 0.000000 0.250000 0.37060(2) 0.03007(18) Uani 1 2 d DS T P . .
O1 O 0.3411(2) 0.28203(18) 0.48331(10) 0.0815(9) Uani 1 1 d . . . . .
H1 H 0.336912 0.237670 0.466326 0.122 Uiso 1 1 calc R U . . .
O2 O 0.38943(15) 0.3990(2) 0.34227(10) 0.0712(8) Uani 1 1 d . . . . .
O3 O 0.32632(17) 0.33556(18) 0.28015(10) 0.0679(8) Uani 1 1 d . . . . .
O4 O 0.000000 0.250000 0.28709(11) 0.0470(8) Uani 1 2 d GS T P . .
H4A H -0.010564 0.293398 0.268254 0.071 Uiso 0.5 1 d DG U P . .
H4B H -0.004561 0.205677 0.268168 0.071 Uiso 0.5 1 d DG U P . .
O5 O -0.04246(14) 0.36841(13) 0.36554(9) 0.0488(6) Uani 1 1 d . . . . .
O6 O -0.11824(18) 0.37376(16) 0.43634(10) 0.0648(8) Uani 1 1 d . . . . .
O7 O -0.21365(18) 0.50685(17) 0.45469(10) 0.0644(7) Uani 1 1 d . . . . .
H7 H -0.189483 0.459840 0.459894 0.097 Uiso 1 1 calc R U . . .
N1 N 0.24130(15) 0.36351(15) 0.40238(9) 0.0348(6) Uani 1 1 d . . . . .
N2 N 0.32799(18) 0.35916(19) 0.32373(12) 0.0487(7) Uani 1 1 d . . . . .
N3 N 0.12243(15) 0.29623(16) 0.37575(9) 0.0335(6) Uani 1 1 d . . . . .
C1 C -0.0965(2) 0.4043(2) 0.39564(14) 0.0428(8) Uani 1 1 d . . . . .
C2 C -0.13203(19) 0.4906(2) 0.37886(12) 0.0396(8) Uani 1 1 d . . . . .
C3 C -0.1100(2) 0.5258(2) 0.33280(14) 0.0494(9) Uani 1 1 d . . . . .
H3 H -0.074579 0.493824 0.311363 0.059 Uiso 1 1 calc R U . . .
C4 C -0.1398(3) 0.6070(2) 0.31829(16) 0.0645(11) Uani 1 1 d . . . . .
H4 H -0.124285 0.629997 0.287508 0.077 Uiso 1 1 calc R U . . .
C5 C -0.1929(3) 0.6538(3) 0.35028(18) 0.0714(12) Uani 1 1 d . . . . .
H5 H -0.212852 0.708828 0.340809 0.086 Uiso 1 1 calc R U . . .
C6 C -0.2168(2) 0.6209(2) 0.39546(17) 0.0617(11) Uani 1 1 d . . . . .
H6 H -0.252579 0.653504 0.416427 0.074 Uiso 1 1 calc R U . . .
C7 C -0.1876(2) 0.5386(2) 0.41019(14) 0.0473(9) Uani 1 1 d . . . . .
C8 C 0.18011(18) 0.2978(2) 0.33794(11) 0.0364(7) Uani 1 1 d . . . . .
H8 H 0.170940 0.274231 0.306502 0.044 Uiso 1 1 calc R U . . .
C9 C 0.25353(19) 0.3393(2) 0.35312(12) 0.0370(7) Uani 1 1 d . . . . .
C10 C 0.16041(19) 0.33535(19) 0.41452(11) 0.0333(7) Uani 1 1 d . . . . .
C11 C 0.1192(2) 0.3449(2) 0.46391(12) 0.0511(9) Uani 1 1 d . . . . .
H11A H 0.146728 0.305843 0.487035 0.077 Uiso 1 1 calc R U . . .
H11B H 0.058046 0.331131 0.461532 0.077 Uiso 1 1 calc R U . . .
H11C H 0.125932 0.404109 0.475261 0.077 Uiso 1 1 calc R U . . .
C12 C 0.3013(2) 0.4098(2) 0.43601(13) 0.0443(8) Uani 1 1 d . . . . .
H12A H 0.268672 0.432629 0.464113 0.053 Uiso 1 1 calc R U . . .
H12B H 0.327370 0.458916 0.418620 0.053 Uiso 1 1 calc R U . . .
C13 C 0.3735(3) 0.3490(3) 0.45477(15) 0.0685(12) Uani 1 1 d . . . . .
H13A H 0.404569 0.324693 0.426530 0.082 Uiso 1 1 calc R U . . .
H13B H 0.414953 0.382641 0.474286 0.082 Uiso 1 1 calc R U . . .

loop_
_atom_site_aniso_label
_atom_site_aniso_U_11
_atom_site_aniso_U_22
_atom_site_aniso_U_33
_atom_site_aniso_U_23
_atom_site_aniso_U_13
_atom_site_aniso_U_12
Cu1 0.0256(3) 0.0305(3) 0.0341(3) 0.000 0.000 -0.0001(2)
O1 0.113(2) 0.0665(18) 0.0653(19) 0.0027(16) -0.0302(19) 0.0035(19)
O2 0.0367(13) 0.104(2) 0.0730(19) 0.0031(17) 0.0031(13) -0.0230(15)
O3 0.0613(16) 0.0817(19) 0.0606(17) -0.0102(16) 0.0244(14) -0.0090(15)
O4 0.059(2) 0.0485(18) 0.0331(18) 0.000 0.000 -0.007(2)
O5 0.0371(12) 0.0319(12) 0.0773(17) -0.0054(11) 0.0106(12) 0.0038(10)
O6 0.092(2) 0.0558(15) 0.0464(16) -0.0027(13) 0.0012(15) 0.0202(15)
O7 0.0702(17) 0.0622(17) 0.0608(17) -0.0188(14) 0.0102(15) 0.0141(14)
N1 0.0303(13) 0.0361(14) 0.0380(15) 0.0021(12) -0.0053(12) -0.0023(12)
N2 0.0357(16) 0.0537(18) 0.057(2) 0.0048(16) 0.0069(15) 0.0016(14)
N3 0.0309(13) 0.0392(14) 0.0304(13) 0.0006(12) -0.0011(11) -0.0022(12)
C1 0.0373(18) 0.0391(18) 0.052(2) -0.0155(17) -0.0099(17) 0.0002(16)
C2 0.0309(16) 0.0363(16) 0.052(2) -0.0129(16) -0.0101(15) 0.0040(14)
C3 0.0429(19) 0.045(2) 0.061(2) -0.0111(18) -0.0016(18) 0.0065(17)
C4 0.070(3) 0.054(2) 0.070(3) 0.005(2) -0.007(2) 0.005(2)
C5 0.071(3) 0.044(2) 0.099(3) -0.004(2) -0.019(3) 0.020(2)
C6 0.050(2) 0.050(2) 0.085(3) -0.024(2) -0.007(2) 0.018(2)
C7 0.0370(18) 0.0438(19) 0.061(2) -0.0202(18) -0.0052(17) 0.0043(17)
C8 0.0350(17) 0.0413(17) 0.0330(17) -0.0005(14) -0.0009(14) -0.0011(15)
C9 0.0297(16) 0.0426(18) 0.0389(18) 0.0044(15) 0.0012(14) 0.0001(15)
C10 0.0318(16) 0.0330(16) 0.0351(17) 0.0032(14) -0.0008(13) -0.0019(14)
C11 0.051(2) 0.064(2) 0.0382(19) -0.0061(18) 0.0021(16) -0.0108(18)
C12 0.0430(18) 0.0357(17) 0.054(2) -0.0039(16) -0.0158(17) -0.0063(16)
C13 0.067(2) 0.073(3) 0.065(3) 0.008(2) -0.037(2) -0.029(2)

loop_
_atom_type_symbol
_atom_type_description
_atom_type_scat_dispersion_real
_atom_type_scat_dispersion_imag
_atom_type_scat_source
C C 0.0033 0.0016 'International Tables Vol C Tables 4.2.6.8 and 6.1.1.4'
H H 0.0000 0.0000 'International Tables Vol C Tables 4.2.6.8 and 6.1.1.4'
N N 0.0061 0.0033 'International Tables Vol C Tables 4.2.6.8 and 6.1.1.4'
O O 0.0106 0.0060 'International Tables Vol C Tables 4.2.6.8 and 6.1.1.4'
Cu Cu 0.3201 1.2651 'International Tables Vol C Tables 4.2.6.8 and 6.1.1.4'

loop_
_exptl_crystal_face_index_h
_exptl_crystal_face_index_k
_exptl_crystal_face_index_l
_exptl_crystal_face_perp_dist
-2 -2 1 0.1043
0 2 1 0.1077
-3 2 5 0.0640
3 -2 -5 0.0640
2 -1 2 0.0090
-2 1 -2 0.0090
1 3 -5 0.0909

loop_
_geom_angle_atom_site_label_1
_geom_angle_atom_site_label_2
_geom_angle_atom_site_label_3
_geom_angle
_geom_angle_site_symmetry_1
_geom_angle_site_symmetry_3
_geom_angle_publ_flag
O5 Cu1 O4 85.95(7) . . ?
O5 Cu1 O4 85.95(7) 6_454 . ?
O5 Cu1 O5 171.90(15) 6_454 . ?
O5 Cu1 N3 89.32(9) . . ?
O5 Cu1 N3 91.24(9) 6_454 . ?
O5 Cu1 N3 91.24(9) . 6_454 ?
O5 Cu1 N3 89.32(9) 6_454 6_454 ?
N3 Cu1 O4 93.96(7) 6_454 . ?
N3 Cu1 O4 93.96(7) . . ?
N3 Cu1 N3 172.07(14) 6_454 . ?
C13 O1 H1 109.5 . . ?
Cu1 O4 H4A 126.6(6) . 6_454 ?
Cu1 O4 H4A 126.6 . . ?
Cu1 O4 H4B 126.8 . . ?
Cu1 O4 H4B 126.8(6) . 6_454 ?
H4A O4 H4A 106.8 . 6_454 ?
H4A O4 H4B 15.7 . 6_454 ?
H4A O4 H4B 104.5 6_454 6_454 ?
H4A O4 H4B 104.5 . . ?
H4B O4 H4A 15.7 . 6_454 ?
H4B O4 H4B 106.5 . 6_454 ?
C1 O5 Cu1 125.1(2) . . ?
C7 O7 H7 109.5 . . ?
C9 N1 C12 129.2(3) . . ?
C10 N1 C9 105.6(2) . . ?
C10 N1 C12 125.2(3) . . ?
O2 N2 O3 123.4(3) . . ?
O2 N2 C9 119.6(3) . . ?
O3 N2 C9 116.9(3) . . ?
C8 N3 Cu1 124.43(19) . . ?
C10 N3 Cu1 128.2(2) . . ?
C10 N3 C8 107.3(2) . . ?
O5 C1 C2 114.9(3) . . ?
O6 C1 O5 124.9(3) . . ?
O6 C1 C2 120.2(3) . . ?
C3 C2 C1 121.4(3) . . ?
C3 C2 C7 118.6(3) . . ?
C7 C2 C1 120.0(3) . . ?
C2 C3 H3 119.3 . . ?
C4 C3 C2 121.4(3) . . ?
C4 C3 H3 119.3 . . ?
C3 C4 H4 120.5 . . ?
C3 C4 C5 118.9(4) . . ?
C5 C4 H4 120.5 . . ?
C4 C5 H5 119.3 . . ?
C6 C5 C4 121.4(4) . . ?
C6 C5 H5 119.3 . . ?
C5 C6 H6 120.0 . . ?
C5 C6 C7 120.0(4) . . ?
C7 C6 H6 120.0 . . ?
O7 C7 C2 121.5(3) . . ?
O7 C7 C6 118.8(3) . . ?
C6 C7 C2 119.7(4) . . ?
N3 C8 H8 125.5 . . ?
N3 C8 C9 108.9(3) . . ?
C9 C8 H8 125.5 . . ?
N1 C9 N2 125.6(3) . . ?
C8 C9 N1 107.5(3) . . ?
C8 C9 N2 126.7(3) . . ?
N1 C10 C11 125.2(3) . . ?
N3 C10 N1 110.6(3) . . ?
N3 C10 C11 124.1(3) . . ?
C10 C11 H11A 109.5 . . ?
C10 C11 H11B 109.5 . . ?
C10 C11 H11C 109.5 . . ?
H11A C11 H11B 109.5 . . ?
H11A C11 H11C 109.5 . . ?
H11B C11 H11C 109.5 . . ?
N1 C12 H12A 109.4 . . ?
N1 C12 H12B 109.4 . . ?
N1 C12 C13 111.1(3) . . ?
H12A C12 H12B 108.0 . . ?
C13 C12 H12A 109.4 . . ?
C13 C12 H12B 109.4 . . ?
O1 C13 C12 112.2(3) . . ?
O1 C13 H13A 109.2 . . ?
O1 C13 H13B 109.2 . . ?
C12 C13 H13A 109.2 . . ?
C12 C13 H13B 109.2 . . ?
H13A C13 H13B 107.9 . . ?

loop_
_geom_bond_atom_site_label_1
_geom_bond_atom_site_label_2
_geom_bond_distance
_geom_bond_site_symmetry_2
_geom_bond_publ_flag
Cu1 O4 2.246(3) . ?
Cu1 O5 1.928(2) . ?
Cu1 O5 1.928(2) 6_454 ?
Cu1 N3 2.005(2) . ?
Cu1 N3 2.005(2) 6_454 ?
O1 H1 0.8200 . ?
O1 C13 1.373(4) . ?
O2 N2 1.225(3) . ?
O3 N2 1.227(3) . ?
O4 H4A 0.85(3) 6_454 ?
O4 H4A 0.8501 . ?
O4 H4B 0.85(3) 6_454 ?
O4 H4B 0.8502 . ?
O5 C1 1.280(4) . ?
O6 C1 1.236(4) . ?
O7 H7 0.8200 . ?
O7 C7 1.352(4) . ?
N1 C9 1.388(4) . ?
N1 C10 1.349(4) . ?
N1 C12 1.470(4) . ?
N2 C9 1.419(4) . ?
N3 C8 1.346(3) . ?
N3 C10 1.335(3) . ?
C1 C2 1.497(5) . ?
C2 C3 1.392(5) . ?
C2 C7 1.404(4) . ?
C3 H3 0.9300 . ?
C3 C4 1.379(5) . ?
C4 H4 0.9300 . ?
C4 C5 1.383(5) . ?
C5 H5 0.9300 . ?
C5 C6 1.365(6) . ?
C6 H6 0.9300 . ?
C6 C7 1.392(5) . ?
C8 H8 0.9300 . ?
C8 C9 1.352(4) . ?
C10 C11 1.478(4) . ?
C11 H11A 0.9600 . ?
C11 H11B 0.9600 . ?
C11 H11C 0.9600 . ?
C12 H12A 0.9700 . ?
C12 H12B 0.9700 . ?
C12 C13 1.529(5) . ?
C13 H13A 0.9700 . ?
C13 H13B 0.9700 . ?

loop_
_geom_torsion_atom_site_label_1
_geom_torsion_atom_site_label_2
_geom_torsion_atom_site_label_3
_geom_torsion_atom_site_label_4
_geom_torsion
_geom_torsion_site_symmetry_1
_geom_torsion_site_symmetry_2
_geom_torsion_site_symmetry_3
_geom_torsion_site_symmetry_4
_geom_torsion_publ_flag
Cu1 O5 C1 O6 12.4(5) . . . . ?
Cu1 O5 C1 C2 -169.30(19) . . . . ?
Cu1 N3 C8 C9 175.2(2) . . . . ?
Cu1 N3 C10 N1 -175.08(18) . . . . ?
Cu1 N3 C10 C11 5.7(4) . . . . ?
O2 N2 C9 N1 2.1(5) . . . . ?
O2 N2 C9 C8 178.4(3) . . . . ?
O3 N2 C9 N1 -177.1(3) . . . . ?
O3 N2 C9 C8 -0.9(5) . . . . ?
O5 C1 C2 C3 2.9(4) . . . . ?
O5 C1 C2 C7 -176.0(3) . . . . ?
O6 C1 C2 C3 -178.7(3) . . . . ?
O6 C1 C2 C7 2.4(5) . . . . ?
N1 C12 C13 O1 -64.1(4) . . . . ?
N3 C8 C9 N1 0.7(3) . . . . ?
N3 C8 C9 N2 -176.1(3) . . . . ?
C1 C2 C3 C4 -177.1(3) . . . . ?
C1 C2 C7 O7 -3.2(5) . . . . ?
C1 C2 C7 C6 176.7(3) . . . . ?
C2 C3 C4 C5 -0.4(5) . . . . ?
C3 C2 C7 O7 177.9(3) . . . . ?
C3 C2 C7 C6 -2.3(5) . . . . ?
C3 C4 C5 C6 -0.4(6) . . . . ?
C4 C5 C6 C7 -0.1(6) . . . . ?
C5 C6 C7 O7 -178.7(3) . . . . ?
C5 C6 C7 C2 1.5(5) . . . . ?
C7 C2 C3 C4 1.8(5) . . . . ?
C8 N3 C10 N1 0.9(3) . . . . ?
C8 N3 C10 C11 -178.3(3) . . . . ?
C9 N1 C10 N3 -0.5(3) . . . . ?
C9 N1 C10 C11 178.7(3) . . . . ?
C9 N1 C12 C13 -76.2(4) . . . . ?
C10 N1 C9 N2 176.7(3) . . . . ?
C10 N1 C9 C8 -0.1(3) . . . . ?
C10 N1 C12 C13 103.7(4) . . . . ?
C10 N3 C8 C9 -1.0(3) . . . . ?
C12 N1 C9 N2 -3.4(5) . . . . ?
C12 N1 C9 C8 179.8(3) . . . . ?
C12 N1 C10 N3 179.6(2) . . . . ?
C12 N1 C10 C11 -1.2(5) . . . . ?

loop_
_exptl_oxdiff_crystal_face_indexfrac_h
_exptl_oxdiff_crystal_face_indexfrac_k
_exptl_oxdiff_crystal_face_indexfrac_l
_exptl_oxdiff_crystal_face_x
_exptl_oxdiff_crystal_face_y
_exptl_oxdiff_crystal_face_z
-1.9994 -1.9980 0.9960 -0.0339 -0.1247 0.0347
-0.0011 1.9985 0.9981 0.0099 0.0359 -0.0889
-3.0028 1.9999 4.9873 -0.0496 -0.0996 -0.1815
3.0028 -1.9999 -4.9873 0.0496 0.0996 0.1815
1.9975 -0.9972 1.9982 -0.0873 0.0603 0.0474
-1.9975 0.9972 -1.9982 0.0873 -0.0603 -0.0474
1.0031 2.9944 -4.9894 0.1568 0.1111 -0.0436
